data_7131668
loop_
_publ_author_name
'Janssen, Marvin'
'Mebs, Stefan'
'Beckmann, Jens'

_publ_section_title
;
 Aryldimethylelement cations of the heavier group 14 elements. An
 essentially three-coordinate plumbylium ion.
;
_journal_issue 47
_journal_name_full 'Chemical communications (Cambridge, England)'
_journal_page_first 7267
_journal_page_last 7270
_journal_paper_doi 10.1039/d3cc00397c
_journal_volume 59
_journal_year 2023
_chemical_formula_moiety 'C42 H39 Sn, B C24 F20'
_chemical_formula_sum 'C66 H39 B F20 Sn'
_chemical_formula_weight 1341.47
_space_group_crystal_system triclinic
_space_group_IT_number 2
_space_group_name_Hall '-P 1'
_space_group_name_H-M_alt 'P -1'
_atom_sites_solution_hydrogens geom
_audit_creation_date 2021-12-03
_audit_creation_method
;
Olex2 1.3
(compiled 2020.11.12 svn.r5f609507 for OlexSys, GUI svn.r6272)
;
_audit_update_record
;
2022-12-17 deposited with the CCDC.	2023-05-17 downloaded from the CCDC.
;
_cell_angle_alpha 86.226(3)
_cell_angle_beta 84.228(3)
_cell_angle_gamma 84.387(3)
_cell_formula_units_Z 2
_cell_length_a 12.6763(9)
_cell_length_b 12.9768(10)
_cell_length_c 17.9122(16)
_cell_measurement_reflns_used 9923
_cell_measurement_temperature 99.99
_cell_measurement_theta_max 30.56
_cell_measurement_theta_min 2.66
_cell_volume 2912.9(4)
_computing_cell_refinement 'SAINT V8.40A (Bruker, 2019)'
_computing_data_reduction 'SAINT V8.40A (Bruker, 2019)'
_computing_molecular_graphics 'Olex2 1.3 (Dolomanov et al., 2009)'
_computing_publication_material 'Olex2 1.3 (Dolomanov et al., 2009)'
_computing_structure_refinement 'SHELXL 2018/3 (Sheldrick, 2015)'
_computing_structure_solution 'XT  (Sheldrick, 2015)'
_diffrn_ambient_temperature 99.99
_diffrn_measured_fraction_theta_full 0.997
_diffrn_measured_fraction_theta_max 0.997
_diffrn_measurement_device_type 'Bruker APEX-II CCD'
_diffrn_measurement_method '\f and \w scans'
_diffrn_radiation_type MoK\a
_diffrn_radiation_wavelength 0.71073
_diffrn_reflns_av_R_equivalents 0.0308
_diffrn_reflns_av_unetI/netI 0.0254
_diffrn_reflns_Laue_measured_fraction_full 0.997
_diffrn_reflns_Laue_measured_fraction_max 0.997
_diffrn_reflns_limit_h_max 18
_diffrn_reflns_limit_h_min -18
_diffrn_reflns_limit_k_max 18
_diffrn_reflns_limit_k_min -18
_diffrn_reflns_limit_l_max 25
_diffrn_reflns_limit_l_min -25
_diffrn_reflns_number 96017
_diffrn_reflns_point_group_measured_fraction_full 0.997
_diffrn_reflns_point_group_measured_fraction_max 0.997
_diffrn_reflns_theta_full 25.242
_diffrn_reflns_theta_max 30.597
_diffrn_reflns_theta_min 1.894
_diffrn_standards_number 0
_exptl_absorpt_coefficient_mu 0.544
_exptl_absorpt_correction_T_max 0.7461
_exptl_absorpt_correction_T_min 0.6904
_exptl_absorpt_correction_type multi-scan
_exptl_absorpt_process_details
;
SADABS-2016/2 (Bruker,2016/2) was used for absorption correction.
wR2(int) was 0.1118 before and 0.0444 after correction.
The Ratio of minimum to maximum transmission is 0.9253.
The \l/2 correction factor is Not present.
;
_exptl_crystal_colour colourless
_exptl_crystal_colour_primary colourless
_exptl_crystal_density_diffrn 1.529
_exptl_crystal_description block
_exptl_crystal_F_000 1340
_exptl_crystal_size_max 0.15
_exptl_crystal_size_mid 0.15
_exptl_crystal_size_min 0.10
_refine_diff_density_max 0.481
_refine_diff_density_min -0.661
_refine_diff_density_rms 0.074
_refine_ls_extinction_method none
_refine_ls_goodness_of_fit_ref 1.056
_refine_ls_hydrogen_treatment constr
_refine_ls_matrix_type full
_refine_ls_number_parameters 799
_refine_ls_number_reflns 17880
_refine_ls_number_restraints 0
_refine_ls_restrained_S_all 1.056
_refine_ls_R_factor_all 0.0384
_refine_ls_R_factor_gt 0.0300
_refine_ls_shift/su_max 0.003
_refine_ls_shift/su_mean 0.000
_refine_ls_structure_factor_coef Fsqd
_refine_ls_weighting_details 'w=1/[\s^2^(Fo^2^)+(0.0405P)^2^+1.5807P] where P=(Fo^2^+2Fc^2^)/3'
_refine_ls_weighting_scheme calc
_refine_ls_wR_factor_gt 0.0768
_refine_ls_wR_factor_ref 0.0812
_reflns_Friedel_coverage 0.000
_reflns_number_gt 15499
_reflns_number_total 17880
_reflns_threshold_expression 'I > 2\s(I)'
_cod_data_source_file d3cc00397c2.cif
_cod_data_source_block jensenm210813_0m
_cod_depositor_comments 'Adding full bibliography for 7131666--7131671.cif.'
_cod_database_code 7131668
_shelx_shelxl_version_number 2018/3
_shelx_space_group_comment
;
The symmetry employed for this shelxl refinement is uniquely defined
by the following loop, which should always be used as a source of
symmetry information in preference to the above space-group names.
They are only intended as comments.
;
_olex2_refinement_description
;
1. Fixed Uiso
 At 1.2 times of:
  All C(H) groups, All C(H,H) groups
 At 1.5 times of:
  All C(H,H,H) groups
2.a Secondary CH2 refined with riding coordinates:
 C17(H17A,H17B), C22(H22A,H22B)
2.b Aromatic/amide H refined with riding coordinates:
 C43(H43), C61(H61), C42(H42), C63(H63), C64(H64), C44(H44), C62(H62),
 C53(H53), C13(H13), C54(H54), C41(H41), C33(H33), C31(H31), C52(H52), C51(H51),
  C32(H32), C34(H34)
2.c Idealised Me refined as rotating group:
 C19(H19A,H19B,H19C), C24(H24A,H24B,H24C), C20(H20A,H20B,H20C), C25(H25A,H25B,
 H25C), C2(H2A,H2B,H2C), C1(H1A,H1B,H1C)
;
_smtbx_masks_void_probe_radius 1.2
_smtbx_masks_void_truncation_radius 1.2
_olex2_submission_special_instructions 'No special instructions were received'

loop_
_space_group_symop_operation_xyz
'x, y, z'
'-x, -y, -z'

loop_
_atom_site_label
_atom_site_type_symbol
_atom_site_fract_x
_atom_site_fract_y
_atom_site_fract_z
_atom_site_U_iso_or_equiv
_atom_site_adp_type
_atom_site_occupancy
_atom_site_site_symmetry_order
_atom_site_calc_flag
_atom_site_refinement_flags_posn
_atom_site_refinement_flags_adp
_atom_site_refinement_flags_occupancy
_atom_site_disorder_assembly
_atom_site_disorder_group
Sn1 Sn 0.62985(2) 0.59544(2) 0.28858(2) 0.01790(3) Uani 1 1 d . . . . .
F95 F 0.03016(7) 1.42071(7) 0.24930(5) 0.02011(18) Uani 1 1 d . . . . .
F71 F -0.08279(7) 1.29562(7) 0.16914(5) 0.02036(18) Uani 1 1 d . . . . .
F85 F 0.08337(7) 1.31453(7) 0.39513(5) 0.01870(17) Uani 1 1 d . . . . .
F74 F -0.00667(8) 0.88727(7) 0.11560(5) 0.0240(2) Uani 1 1 d . . . . .
F105 F 0.25587(7) 1.16984(7) 0.34852(5) 0.01887(17) Uani 1 1 d . . . . .
F104 F 0.31719(7) 1.03091(8) 0.45425(6) 0.0258(2) Uani 1 1 d . . . . .
F84 F -0.05607(7) 1.41565(7) 0.49240(5) 0.02123(18) Uani 1 1 d . . . . .
F75 F 0.06885(7) 0.95536(7) 0.23319(5) 0.01980(18) Uani 1 1 d . . . . .
F93 F 0.33762(9) 1.41758(9) 0.08239(6) 0.0319(2) Uani 1 1 d . . . . .
F83 F -0.26920(8) 1.41283(8) 0.48480(5) 0.0245(2) Uani 1 1 d . . . . .
F72 F -0.15523(8) 1.22451(8) 0.04976(5) 0.0265(2) Uani 1 1 d . . . . .
F73 F -0.11939(8) 1.01852(8) 0.02181(5) 0.0264(2) Uani 1 1 d . . . . .
F101 F -0.06850(7) 1.01456(7) 0.35261(5) 0.02006(18) Uani 1 1 d . . . . .
F81 F -0.20399(7) 1.19488(7) 0.28504(5) 0.01868(17) Uani 1 1 d . . . . .
F91 F 0.24316(7) 1.10457(7) 0.20430(5) 0.02186(18) Uani 1 1 d . . . . .
F92 F 0.37941(8) 1.20835(9) 0.11272(6) 0.0318(2) Uani 1 1 d . . . . .
F94 F 0.16203(9) 1.52013(8) 0.15362(6) 0.0287(2) Uani 1 1 d . . . . .
F102 F 0.00044(9) 0.86926(8) 0.45372(6) 0.0293(2) Uani 1 1 d . . . . .
F82 F -0.33885(7) 1.30186(8) 0.37756(5) 0.02195(19) Uani 1 1 d . . . . .
F103 F 0.19391(9) 0.87706(8) 0.50687(6) 0.0326(2) Uani 1 1 d . . . . .
C83 C -0.19959(11) 1.36082(11) 0.43627(8) 0.0154(3) Uani 1 1 d . . . . .
C43 C 0.24206(14) 0.50834(15) 0.35235(9) 0.0270(4) Uani 1 1 d . . . . .
H43 H 0.199613 0.473489 0.390893 0.032 Uiso 1 1 calc R U . . .
C55 C 0.77275(11) 0.71168(11) 0.38287(8) 0.0153(3) Uani 1 1 d . . . . .
C82 C -0.23403(11) 1.30457(11) 0.38233(8) 0.0145(2) Uani 1 1 d . . . . .
C104 C 0.22290(12) 1.02554(12) 0.42705(9) 0.0191(3) Uani 1 1 d . . . . .
C61 C 0.52190(11) 0.86557(11) 0.43053(8) 0.0159(3) Uani 1 1 d . . . . .
H61 H 0.477726 0.916175 0.404499 0.019 Uiso 1 1 calc R U . . .
C84 C -0.09128(12) 1.36213(11) 0.43960(8) 0.0147(3) Uani 1 1 d . . . . .
C10 C 0.56288(10) 0.73764(10) 0.24039(7) 0.0115(2) Uani 1 1 d . . . . .
C42 C 0.22120(13) 0.61500(15) 0.33840(9) 0.0253(3) Uani 1 1 d . . . . .
H42 H 0.167109 0.652373 0.369124 0.030 Uiso 1 1 calc R U . . .
C40 C 0.35832(11) 0.61132(11) 0.23636(8) 0.0154(3) Uani 1 1 d . . . . .
C102 C 0.06232(13) 0.94474(12) 0.42764(9) 0.0206(3) Uani 1 1 d . . . . .
C63 C 0.55557(12) 0.75714(12) 0.54248(8) 0.0196(3) Uani 1 1 d . . . . .
H63 H 0.534001 0.735967 0.593040 0.024 Uiso 1 1 calc R U . . .
C16 C 0.43103(11) 0.64989(10) 0.16917(7) 0.0126(2) Uani 1 1 d . . . . .
C95 C 0.11498(11) 1.36263(12) 0.21706(8) 0.0162(3) Uani 1 1 d . . . . .
C64 C 0.65064(12) 0.71352(12) 0.50772(8) 0.0188(3) Uani 1 1 d . . . . .
H64 H 0.694101 0.662065 0.533583 0.023 Uiso 1 1 calc R U . . .
C17 C 0.37243(12) 0.69557(11) 0.10008(8) 0.0155(3) Uani 1 1 d . . . . .
H17A H 0.410266 0.668862 0.053200 0.019 Uiso 1 1 calc R U . . .
H17B H 0.298885 0.674715 0.104764 0.019 Uiso 1 1 calc R U . . .
C44 C 0.32376(14) 0.45234(14) 0.31086(9) 0.0252(3) Uani 1 1 d . . . . .
H44 H 0.338754 0.379922 0.321133 0.030 Uiso 1 1 calc R U . . .
C62 C 0.49121(12) 0.83176(12) 0.50410(8) 0.0190(3) Uani 1 1 d . . . . .
H62 H 0.425671 0.859801 0.528504 0.023 Uiso 1 1 calc R U . . .
C94 C 0.18276(13) 1.41737(12) 0.16720(9) 0.0206(3) Uani 1 1 d . . . . .
C92 C 0.29207(12) 1.26030(13) 0.14649(9) 0.0216(3) Uani 1 1 d . . . . .
C72 C -0.02490(12) 0.98895(12) 0.12905(8) 0.0179(3) Uani 1 1 d . . . . .
C73 C -0.08126(12) 1.05501(13) 0.08120(8) 0.0194(3) Uani 1 1 d . . . . .
C19 C 0.40759(13) 0.85867(12) 0.01880(8) 0.0211(3) Uani 1 1 d . . . . .
H19A H 0.359814 0.840660 -0.017084 0.032 Uiso 1 1 calc R U . . .
H19B H 0.480112 0.828476 0.004384 0.032 Uiso 1 1 calc R U . . .
H19C H 0.406862 0.934270 0.018621 0.032 Uiso 1 1 calc R U . . .
C103 C 0.16031(13) 0.94792(12) 0.45436(9) 0.0220(3) Uani 1 1 d . . . . .
C93 C 0.27189(13) 1.36583(14) 0.13148(8) 0.0228(3) Uani 1 1 d . . . . .
C80 C -0.05095(11) 1.25091(10) 0.33263(7) 0.0126(2) Uani 1 1 d . . . . .
C81 C -0.16051(11) 1.25032(11) 0.33347(7) 0.0131(2) Uani 1 1 d . . . . .
C65 C 0.68068(11) 0.74707(11) 0.43402(8) 0.0139(2) Uani 1 1 d . . . . .
C74 C -0.09917(11) 1.15861(13) 0.09560(8) 0.0186(3) Uani 1 1 d . . . . .
C53 C 0.93989(12) 0.62555(13) 0.33694(10) 0.0238(3) Uani 1 1 d . . . . .
H53 H 0.999253 0.576495 0.344033 0.029 Uiso 1 1 calc R U . . .
C13 C 0.48279(11) 0.92760(10) 0.17008(7) 0.0127(2) Uani 1 1 d . . . . .
H13 H 0.457198 0.991114 0.145811 0.015 Uiso 1 1 calc R U . . .
C90 C 0.12952(11) 1.25607(11) 0.23334(8) 0.0146(3) Uani 1 1 d . . . . .
C54 C 0.85951(12) 0.63885(12) 0.39457(9) 0.0208(3) Uani 1 1 d . . . . .
H54 H 0.863006 0.599513 0.441041 0.025 Uiso 1 1 calc R U . . .
C85 C -0.02121(11) 1.30872(11) 0.38876(8) 0.0136(2) Uani 1 1 d . . . . .
C15 C 0.59491(10) 0.83195(10) 0.25790(7) 0.0107(2) Uani 1 1 d . . . . .
C60 C 0.61787(10) 0.82429(10) 0.39584(7) 0.0120(2) Uani 1 1 d . . . . .
C11 C 0.48662(10) 0.74114(10) 0.18922(7) 0.0107(2) Uani 1 1 d . . . . .
C91 C 0.22098(12) 1.20857(12) 0.19551(8) 0.0174(3) Uani 1 1 d . . . . .
C105 C 0.18833(11) 1.09744(11) 0.37197(8) 0.0156(3) Uani 1 1 d . . . . .
C12 C 0.44791(10) 0.83372(10) 0.15356(7) 0.0115(2) Uani 1 1 d . . . . .
C101 C 0.02992(11) 1.01964(11) 0.37446(8) 0.0158(3) Uani 1 1 d . . . . .
C75 C -0.06095(11) 1.19305(12) 0.15823(8) 0.0162(3) Uani 1 1 d . . . . .
C18 C 0.37015(11) 0.81594(11) 0.09754(7) 0.0126(2) Uani 1 1 d . . . . .
C41 C 0.27866(12) 0.66731(13) 0.28004(8) 0.0204(3) Uani 1 1 d . . . . .
H41 H 0.263758 0.739838 0.270218 0.024 Uiso 1 1 calc R U . . .
C30 C 0.50588(12) 0.55311(11) 0.15419(8) 0.0152(3) Uani 1 1 d . . . . .
C100 C 0.09144(11) 1.09723(11) 0.34202(8) 0.0138(2) Uani 1 1 d . . . . .
C24 C 0.66161(13) 1.07291(12) 0.17793(8) 0.0207(3) Uani 1 1 d . . . . .
H24A H 0.708648 1.023050 0.148375 0.031 Uiso 1 1 calc R U . . .
H24B H 0.703331 1.125984 0.193669 0.031 Uiso 1 1 calc R U . . .
H24C H 0.606563 1.105893 0.147227 0.031 Uiso 1 1 calc R U . . .
C35 C 0.47730(12) 0.46911(12) 0.20322(9) 0.0189(3) Uani 1 1 d . . . . .
C33 C 0.61373(15) 0.35844(13) 0.13860(11) 0.0304(4) Uani 1 1 d . . . . .
H33 H 0.651036 0.291929 0.132542 0.037 Uiso 1 1 calc R U . . .
C21 C 0.66937(10) 0.84781(10) 0.31629(7) 0.0115(2) Uani 1 1 d . . . . .
C45 C 0.38349(12) 0.50535(12) 0.25351(8) 0.0183(3) Uani 1 1 d . . . . .
C71 C 0.01280(11) 1.02687(12) 0.19107(8) 0.0157(3) Uani 1 1 d . . . . .
C20 C 0.25848(12) 0.86712(13) 0.12035(9) 0.0216(3) Uani 1 1 d . . . . .
H20A H 0.261167 0.942205 0.121548 0.032 Uiso 1 1 calc R U . . .
H20B H 0.232885 0.839012 0.170289 0.032 Uiso 1 1 calc R U . . .
H20C H 0.209951 0.852886 0.083791 0.032 Uiso 1 1 calc R U . . .
C14 C 0.55626(10) 0.92561(10) 0.22321(7) 0.0110(2) Uani 1 1 d . . . . .
C50 C 0.76734(11) 0.76927(11) 0.31375(8) 0.0142(2) Uani 1 1 d . . . . .
C70 C -0.00483(11) 1.13011(11) 0.20967(8) 0.0143(2) Uani 1 1 d . . . . .
C31 C 0.58832(13) 0.53966(12) 0.09742(9) 0.0202(3) Uani 1 1 d . . . . .
H31 H 0.607792 0.596484 0.064441 0.024 Uiso 1 1 calc R U . . .
C22 C 0.69397(11) 0.96299(11) 0.29821(8) 0.0156(3) Uani 1 1 d . . . . .
H22A H 0.691006 0.999417 0.345335 0.019 Uiso 1 1 calc R U . . .
H22B H 0.766196 0.965535 0.271782 0.019 Uiso 1 1 calc R U . . .
C25 C 0.52876(13) 1.09379(11) 0.28958(8) 0.0186(3) Uani 1 1 d . . . . .
H25A H 0.566007 1.150529 0.304850 0.028 Uiso 1 1 calc R U . . .
H25B H 0.494566 1.058363 0.334257 0.028 Uiso 1 1 calc R U . . .
H25C H 0.474520 1.121863 0.256532 0.028 Uiso 1 1 calc R U . . .
C52 C 0.93524(12) 0.68301(14) 0.26853(10) 0.0254(3) Uani 1 1 d . . . . .
H52 H 0.991629 0.672804 0.229847 0.030 Uiso 1 1 calc R U . . .
C51 C 0.84900(12) 0.75515(13) 0.25618(9) 0.0211(3) Uani 1 1 d . . . . .
H51 H 0.845944 0.793929 0.209459 0.025 Uiso 1 1 calc R U . . .
C23 C 0.60900(11) 1.01637(10) 0.24742(8) 0.0133(2) Uani 1 1 d . . . . .
C2 C 0.54502(13) 0.54344(13) 0.38995(9) 0.0219(3) Uani 1 1 d . . . . .
H2A H 0.588069 0.547593 0.431952 0.033 Uiso 1 1 calc R U . . .
H2B H 0.529847 0.471428 0.386291 0.033 Uiso 1 1 calc R U . . .
H2C H 0.477952 0.587278 0.398447 0.033 Uiso 1 1 calc R U . . .
C32 C 0.64194(14) 0.44141(13) 0.08968(10) 0.0269(3) Uani 1 1 d . . . . .
H32 H 0.698041 0.430909 0.050835 0.032 Uiso 1 1 calc R U . . .
C1 C 0.76382(12) 0.50535(12) 0.24031(9) 0.0212(3) Uani 1 1 d . . . . .
H1A H 0.743136 0.437369 0.229707 0.032 Uiso 1 1 calc R U . . .
H1B H 0.819004 0.496195 0.275381 0.032 Uiso 1 1 calc R U . . .
H1C H 0.791570 0.540628 0.193414 0.032 Uiso 1 1 calc R U . . .
B1 B 0.04178(12) 1.18343(12) 0.27995(9) 0.0130(3) Uani 1 1 d . . . . .
C34 C 0.53241(15) 0.37103(12) 0.19586(11) 0.0274(3) Uani 1 1 d . . . . .
H34 H 0.514453 0.314271 0.229414 0.033 Uiso 1 1 calc R U . . .

loop_
_atom_site_aniso_label
_atom_site_aniso_U_11
_atom_site_aniso_U_22
_atom_site_aniso_U_33
_atom_site_aniso_U_23
_atom_site_aniso_U_13
_atom_site_aniso_U_12
Sn1 0.02182(5) 0.01244(5) 0.01764(5) 0.00343(3) -0.00137(4) 0.00421(3)
F95 0.0202(4) 0.0154(4) 0.0238(4) 0.0002(3) -0.0002(3) 0.0003(3)
F71 0.0236(4) 0.0181(4) 0.0197(4) -0.0017(3) -0.0059(3) 0.0010(3)
F85 0.0126(4) 0.0235(5) 0.0216(4) -0.0052(3) -0.0047(3) -0.0042(3)
F74 0.0255(5) 0.0221(5) 0.0256(5) -0.0122(4) 0.0012(4) -0.0048(4)
F105 0.0135(4) 0.0218(4) 0.0219(4) 0.0016(3) -0.0037(3) -0.0046(3)
F104 0.0192(4) 0.0296(5) 0.0287(5) 0.0014(4) -0.0110(4) 0.0048(4)
F84 0.0250(5) 0.0228(5) 0.0179(4) -0.0091(3) -0.0067(3) -0.0022(4)
F75 0.0220(4) 0.0172(4) 0.0199(4) -0.0038(3) -0.0029(3) 0.0020(3)
F93 0.0322(5) 0.0446(6) 0.0200(5) 0.0052(4) 0.0044(4) -0.0212(5)
F83 0.0215(4) 0.0314(5) 0.0199(4) -0.0111(4) 0.0008(4) 0.0053(4)
F72 0.0267(5) 0.0355(6) 0.0176(4) -0.0010(4) -0.0096(4) 0.0021(4)
F73 0.0239(5) 0.0401(6) 0.0176(4) -0.0132(4) -0.0041(4) -0.0052(4)
F101 0.0156(4) 0.0226(4) 0.0226(4) -0.0005(3) -0.0009(3) -0.0065(3)
F81 0.0140(4) 0.0246(5) 0.0193(4) -0.0088(3) -0.0029(3) -0.0047(3)
F91 0.0197(4) 0.0197(4) 0.0251(5) -0.0051(4) 0.0034(4) 0.0005(3)
F92 0.0229(5) 0.0430(6) 0.0275(5) -0.0082(5) 0.0127(4) -0.0040(4)
F94 0.0366(6) 0.0210(5) 0.0293(5) 0.0079(4) -0.0044(4) -0.0110(4)
F102 0.0351(6) 0.0212(5) 0.0309(5) 0.0079(4) 0.0012(4) -0.0099(4)
F82 0.0104(4) 0.0318(5) 0.0239(5) -0.0062(4) -0.0007(3) -0.0011(3)
F103 0.0381(6) 0.0271(5) 0.0302(5) 0.0139(4) -0.0079(4) 0.0045(4)
C83 0.0173(6) 0.0158(6) 0.0122(6) -0.0015(5) -0.0003(5) 0.0023(5)
C43 0.0249(8) 0.0404(10) 0.0177(7) 0.0091(6) -0.0054(6) -0.0175(7)
C55 0.0142(6) 0.0166(6) 0.0155(6) -0.0022(5) -0.0049(5) 0.0009(5)
C82 0.0111(6) 0.0170(6) 0.0151(6) 0.0006(5) -0.0014(5) -0.0008(5)
C104 0.0162(7) 0.0211(7) 0.0191(7) -0.0007(5) -0.0038(5) 0.0037(5)
C61 0.0150(6) 0.0170(6) 0.0151(6) 0.0008(5) -0.0027(5) 0.0018(5)
C84 0.0197(7) 0.0128(6) 0.0125(6) -0.0016(5) -0.0046(5) -0.0022(5)
C10 0.0119(6) 0.0117(6) 0.0106(6) 0.0005(4) -0.0005(4) -0.0003(4)
C42 0.0205(7) 0.0407(10) 0.0159(7) 0.0007(6) -0.0006(6) -0.0117(7)
C40 0.0161(6) 0.0195(7) 0.0123(6) 0.0006(5) -0.0043(5) -0.0083(5)
C102 0.0252(8) 0.0157(7) 0.0198(7) 0.0019(5) 0.0020(6) -0.0025(6)
C63 0.0227(7) 0.0239(7) 0.0115(6) 0.0018(5) -0.0005(5) -0.0013(6)
C16 0.0158(6) 0.0121(6) 0.0107(6) -0.0013(4) -0.0017(5) -0.0040(5)
C95 0.0157(6) 0.0193(7) 0.0143(6) -0.0009(5) -0.0020(5) -0.0040(5)
C64 0.0221(7) 0.0205(7) 0.0135(6) 0.0020(5) -0.0060(5) 0.0016(6)
C17 0.0198(7) 0.0156(6) 0.0123(6) -0.0013(5) -0.0058(5) -0.0037(5)
C44 0.0307(8) 0.0261(8) 0.0213(7) 0.0107(6) -0.0110(6) -0.0152(7)
C62 0.0166(7) 0.0235(7) 0.0156(6) -0.0011(5) 0.0014(5) 0.0010(5)
C94 0.0255(8) 0.0201(7) 0.0179(7) 0.0027(5) -0.0057(6) -0.0102(6)
C92 0.0168(7) 0.0321(8) 0.0161(7) -0.0050(6) 0.0034(5) -0.0051(6)
C72 0.0154(6) 0.0203(7) 0.0184(7) -0.0082(5) 0.0034(5) -0.0038(5)
C73 0.0147(6) 0.0311(8) 0.0138(6) -0.0082(6) 0.0005(5) -0.0056(6)
C19 0.0299(8) 0.0219(7) 0.0125(6) 0.0030(5) -0.0059(6) -0.0061(6)
C103 0.0264(8) 0.0186(7) 0.0190(7) 0.0045(6) -0.0023(6) 0.0052(6)
C93 0.0223(7) 0.0338(9) 0.0139(6) 0.0018(6) 0.0004(5) -0.0151(6)
C80 0.0136(6) 0.0121(6) 0.0125(6) -0.0001(5) -0.0022(5) -0.0023(5)
C81 0.0142(6) 0.0135(6) 0.0124(6) -0.0017(5) -0.0029(5) -0.0027(5)
C65 0.0147(6) 0.0147(6) 0.0126(6) -0.0013(5) -0.0047(5) 0.0010(5)
C74 0.0141(6) 0.0282(8) 0.0134(6) -0.0020(5) -0.0013(5) -0.0015(5)
C53 0.0141(7) 0.0262(8) 0.0316(8) -0.0079(6) -0.0076(6) 0.0057(6)
C13 0.0144(6) 0.0113(6) 0.0122(6) 0.0011(4) -0.0027(5) -0.0003(5)
C90 0.0137(6) 0.0183(7) 0.0126(6) -0.0010(5) -0.0026(5) -0.0036(5)
C54 0.0195(7) 0.0217(7) 0.0212(7) -0.0022(6) -0.0086(6) 0.0052(6)
C85 0.0126(6) 0.0139(6) 0.0148(6) 0.0006(5) -0.0030(5) -0.0026(5)
C15 0.0101(5) 0.0127(6) 0.0092(5) 0.0004(4) -0.0007(4) -0.0010(4)
C60 0.0125(6) 0.0129(6) 0.0112(6) -0.0011(5) -0.0033(5) -0.0020(5)
C11 0.0119(6) 0.0106(6) 0.0095(5) -0.0011(4) 0.0003(4) -0.0020(4)
C91 0.0165(6) 0.0197(7) 0.0164(6) -0.0023(5) -0.0008(5) -0.0039(5)
C105 0.0144(6) 0.0153(6) 0.0168(6) -0.0016(5) -0.0006(5) 0.0004(5)
C12 0.0109(6) 0.0138(6) 0.0099(5) -0.0006(4) -0.0016(4) -0.0014(5)
C101 0.0150(6) 0.0164(6) 0.0162(6) -0.0025(5) -0.0007(5) -0.0016(5)
C75 0.0146(6) 0.0190(7) 0.0150(6) -0.0031(5) 0.0000(5) -0.0016(5)
C18 0.0136(6) 0.0140(6) 0.0109(6) -0.0007(5) -0.0044(5) -0.0013(5)
C41 0.0191(7) 0.0265(8) 0.0163(7) -0.0007(6) -0.0015(5) -0.0073(6)
C30 0.0191(7) 0.0120(6) 0.0158(6) -0.0021(5) -0.0053(5) -0.0037(5)
C100 0.0137(6) 0.0139(6) 0.0134(6) -0.0022(5) 0.0002(5) -0.0003(5)
C24 0.0257(8) 0.0222(7) 0.0159(7) 0.0036(5) -0.0031(6) -0.0127(6)
C35 0.0231(7) 0.0148(7) 0.0207(7) 0.0018(5) -0.0092(6) -0.0055(5)
C33 0.0354(9) 0.0143(7) 0.0431(10) -0.0070(7) -0.0137(8) 0.0039(6)
C21 0.0108(6) 0.0129(6) 0.0110(6) 0.0001(4) -0.0026(4) -0.0012(4)
C45 0.0207(7) 0.0193(7) 0.0170(6) 0.0041(5) -0.0082(5) -0.0093(5)
C71 0.0129(6) 0.0197(7) 0.0143(6) -0.0033(5) 0.0012(5) -0.0017(5)
C20 0.0157(7) 0.0259(8) 0.0239(7) -0.0059(6) -0.0075(6) 0.0032(6)
C14 0.0116(6) 0.0114(6) 0.0102(5) -0.0002(4) -0.0008(4) -0.0023(4)
C50 0.0112(6) 0.0169(6) 0.0148(6) -0.0013(5) -0.0033(5) -0.0010(5)
C70 0.0113(6) 0.0188(7) 0.0130(6) -0.0024(5) 0.0005(5) -0.0028(5)
C31 0.0256(7) 0.0152(7) 0.0201(7) -0.0038(5) -0.0025(6) -0.0006(6)
C22 0.0167(6) 0.0148(6) 0.0167(6) 0.0006(5) -0.0055(5) -0.0051(5)
C25 0.0251(7) 0.0123(6) 0.0191(7) -0.0021(5) -0.0052(6) -0.0006(5)
C52 0.0134(7) 0.0339(9) 0.0281(8) -0.0074(7) 0.0019(6) 0.0010(6)
C51 0.0154(7) 0.0282(8) 0.0192(7) -0.0014(6) 0.0002(5) -0.0017(6)
C23 0.0171(6) 0.0113(6) 0.0123(6) 0.0009(5) -0.0040(5) -0.0044(5)
C2 0.0257(8) 0.0215(7) 0.0189(7) 0.0039(6) -0.0049(6) -0.0043(6)
C32 0.0307(9) 0.0215(8) 0.0289(8) -0.0109(6) -0.0047(7) 0.0037(6)
C1 0.0207(7) 0.0179(7) 0.0246(7) -0.0022(6) -0.0039(6) 0.0030(6)
B1 0.0115(6) 0.0138(7) 0.0142(7) -0.0018(5) -0.0020(5) -0.0018(5)
C34 0.0335(9) 0.0133(7) 0.0368(9) 0.0043(6) -0.0135(7) -0.0029(6)

loop_
_atom_type_symbol
_atom_type_description
_atom_type_scat_dispersion_real
_atom_type_scat_dispersion_imag
_atom_type_scat_source
C C 0.0033 0.0016 'International Tables Vol C Tables 4.2.6.8 and 6.1.1.4'
H H 0.0000 0.0000 'International Tables Vol C Tables 4.2.6.8 and 6.1.1.4'
B B 0.0013 0.0007 'International Tables Vol C Tables 4.2.6.8 and 6.1.1.4'
F F 0.0171 0.0103 'International Tables Vol C Tables 4.2.6.8 and 6.1.1.4'
Sn Sn -0.6537 1.4246 'International Tables Vol C Tables 4.2.6.8 and 6.1.1.4'

loop_
_geom_angle_atom_site_label_1
_geom_angle_atom_site_label_2
_geom_angle_atom_site_label_3
_geom_angle
_geom_angle_site_symmetry_1
_geom_angle_site_symmetry_3
_geom_angle_publ_flag
C2 Sn1 C10 114.15(6) . . ?
C1 Sn1 C10 124.91(6) . . ?
C1 Sn1 C2 120.86(6) . . ?
F83 C83 C82 120.98(13) . . ?
F83 C83 C84 120.51(12) . . ?
C82 C83 C84 118.50(13) . . ?
C42 C43 H43 119.5 . . ?
C44 C43 H43 119.5 . . ?
C44 C43 C42 121.05(15) . . ?
C54 C55 C65 130.82(14) . . ?
C54 C55 C50 120.65(14) . . ?
C50 C55 C65 108.44(12) . . ?
F82 C82 C83 119.95(12) . . ?
F82 C82 C81 120.16(12) . . ?
C83 C82 C81 119.89(13) . . ?
F104 C104 C103 119.54(14) . . ?
F104 C104 C105 120.56(14) . . ?
C103 C104 C105 119.89(14) . . ?
C62 C61 H61 120.5 . . ?
C60 C61 H61 120.5 . . ?
C60 C61 C62 118.94(13) . . ?
F84 C84 C83 119.40(12) . . ?
F84 C84 C85 121.11(13) . . ?
C85 C84 C83 119.49(12) . . ?
C15 C10 Sn1 121.02(9) . . ?
C15 C10 C11 116.99(12) . . ?
C11 C10 Sn1 121.98(10) . . ?
C43 C42 H42 119.6 . . ?
C41 C42 C43 120.78(16) . . ?
C41 C42 H42 119.6 . . ?
C41 C40 C16 128.74(13) . . ?
C41 C40 C45 120.36(14) . . ?
C45 C40 C16 110.87(13) . . ?
F102 C102 C103 119.78(14) . . ?
F102 C102 C101 121.29(14) . . ?
C101 C102 C103 118.93(14) . . ?
C64 C63 H63 119.6 . . ?
C64 C63 C62 120.79(14) . . ?
C62 C63 H63 119.6 . . ?
C40 C16 C17 114.94(11) . . ?
C11 C16 C40 110.65(11) . . ?
C11 C16 C17 102.40(11) . . ?
C11 C16 C30 113.72(11) . . ?
C30 C16 C40 101.25(11) . . ?
C30 C16 C17 114.32(11) . . ?
F95 C95 C94 114.78(13) . . ?
F95 C95 C90 121.04(13) . . ?
C94 C95 C90 124.17(14) . . ?
C63 C64 H64 120.9 . . ?
C63 C64 C65 118.24(13) . . ?
C65 C64 H64 120.9 . . ?
C16 C17 H17A 110.0 . . ?
C16 C17 H17B 110.0 . . ?
H17A C17 H17B 108.4 . . ?
C18 C17 C16 108.39(10) . . ?
C18 C17 H17A 110.0 . . ?
C18 C17 H17B 110.0 . . ?
C43 C44 H44 120.9 . . ?
C43 C44 C45 118.19(16) . . ?
C45 C44 H44 120.9 . . ?
C61 C62 C63 120.77(14) . . ?
C61 C62 H62 119.6 . . ?
C63 C62 H62 119.6 . . ?
F94 C94 C95 120.47(15) . . ?
F94 C94 C93 119.96(14) . . ?
C93 C94 C95 119.56(15) . . ?
F92 C92 C93 120.14(14) . . ?
F92 C92 C91 120.56(15) . . ?
C93 C92 C91 119.29(14) . . ?
F74 C72 C73 119.73(13) . . ?
F74 C72 C71 120.33(14) . . ?
C73 C72 C71 119.95(14) . . ?
F73 C73 C72 120.22(14) . . ?
F73 C73 C74 120.68(14) . . ?
C72 C73 C74 119.09(13) . . ?
H19A C19 H19B 109.5 . . ?
H19A C19 H19C 109.5 . . ?
H19B C19 H19C 109.5 . . ?
C18 C19 H19A 109.5 . . ?
C18 C19 H19B 109.5 . . ?
C18 C19 H19C 109.5 . . ?
F103 C103 C104 120.27(15) . . ?
F103 C103 C102 120.58(15) . . ?
C104 C103 C102 119.14(14) . . ?
F93 C93 C94 120.25(15) . . ?
F93 C93 C92 120.67(15) . . ?
C94 C93 C92 119.08(14) . . ?
C81 C80 C85 112.98(12) . . ?
C81 C80 B1 127.31(12) . . ?
C85 C80 B1 119.40(12) . . ?
F81 C81 C82 114.38(12) . . ?
F81 C81 C80 121.32(12) . . ?
C82 C81 C80 124.30(12) . . ?
C64 C65 C55 130.01(13) . . ?
C64 C65 C60 121.26(13) . . ?
C60 C65 C55 108.70(12) . . ?
F72 C74 C73 120.02(13) . . ?
F72 C74 C75 120.83(14) . . ?
C73 C74 C75 119.14(14) . . ?
C54 C53 H53 119.5 . . ?
C54 C53 C52 121.07(14) . . ?
C52 C53 H53 119.5 . . ?
C12 C13 H13 120.9 . . ?
C14 C13 H13 120.9 . . ?
C14 C13 C12 118.15(12) . . ?
C95 C90 C91 113.45(13) . . ?
C95 C90 B1 126.31(13) . . ?
C91 C90 B1 119.44(13) . . ?
C55 C54 H54 120.8 . . ?
C53 C54 C55 118.48(15) . . ?
C53 C54 H54 120.8 . . ?
F85 C85 C84 116.02(12) . . ?
F85 C85 C80 119.19(12) . . ?
C84 C85 C80 124.78(13) . . ?
C10 C15 C21 126.26(12) . . ?
C10 C15 C14 121.60(12) . . ?
C14 C15 C21 112.10(11) . . ?
C61 C60 C65 119.95(13) . . ?
C61 C60 C21 129.24(12) . . ?
C65 C60 C21 110.78(12) . . ?
C10 C11 C16 125.82(12) . . ?
C12 C11 C10 122.13(12) . . ?
C12 C11 C16 111.95(11) . . ?
F91 C91 C92 115.85(13) . . ?
F91 C91 C90 119.71(13) . . ?
C92 C91 C90 124.42(15) . . ?
F105 C105 C104 115.30(13) . . ?
F105 C105 C100 121.10(13) . . ?
C104 C105 C100 123.60(14) . . ?
C13 C12 C18 127.87(12) . . ?
C11 C12 C13 120.30(12) . . ?
C11 C12 C18 111.82(11) . . ?
F101 C101 C102 116.08(13) . . ?
F101 C101 C100 119.21(13) . . ?
C102 C101 C100 124.71(14) . . ?
F71 C75 C74 115.72(13) . . ?
F71 C75 C70 119.52(12) . . ?
C74 C75 C70 124.75(14) . . ?
C19 C18 C17 110.75(11) . . ?
C19 C18 C20 108.74(12) . . ?
C12 C18 C17 102.98(10) . . ?
C12 C18 C19 111.00(11) . . ?
C12 C18 C20 111.49(11) . . ?
C20 C18 C17 111.83(12) . . ?
C42 C41 H41 120.7 . . ?
C40 C41 C42 118.65(16) . . ?
C40 C41 H41 120.7 . . ?
C35 C30 C16 111.21(13) . . ?
C31 C30 C16 128.03(13) . . ?
C31 C30 C35 120.59(14) . . ?
C105 C100 C101 113.61(13) . . ?
C105 C100 B1 126.53(12) . . ?
C101 C100 B1 119.63(12) . . ?
H24A C24 H24B 109.5 . . ?
H24A C24 H24C 109.5 . . ?
H24B C24 H24C 109.5 . . ?
C23 C24 H24A 109.5 . . ?
C23 C24 H24B 109.5 . . ?
C23 C24 H24C 109.5 . . ?
C30 C35 C45 108.08(13) . . ?
C34 C35 C30 120.29(15) . . ?
C34 C35 C45 131.54(15) . . ?
C32 C33 H33 119.3 . . ?
C34 C33 H33 119.3 . . ?
C34 C33 C32 121.31(16) . . ?
C15 C21 C60 111.11(11) . . ?
C15 C21 C50 112.96(11) . . ?
C15 C21 C22 102.40(10) . . ?
C60 C21 C22 115.05(11) . . ?
C50 C21 C60 101.11(11) . . ?
C50 C21 C22 114.66(11) . . ?
C40 C45 C35 108.45(13) . . ?
C44 C45 C40 120.78(15) . . ?
C44 C45 C35 130.77(15) . . ?
F75 C71 C72 114.73(13) . . ?
F75 C71 C70 121.56(12) . . ?
C72 C71 C70 123.71(14) . . ?
C18 C20 H20A 109.5 . . ?
C18 C20 H20B 109.5 . . ?
C18 C20 H20C 109.5 . . ?
H20A C20 H20B 109.5 . . ?
H20A C20 H20C 109.5 . . ?
H20B C20 H20C 109.5 . . ?
C13 C14 C15 120.74(12) . . ?
C13 C14 C23 127.52(12) . . ?
C15 C14 C23 111.63(11) . . ?
C55 C50 C21 110.90(12) . . ?
C51 C50 C55 120.25(13) . . ?
C51 C50 C21 128.70(13) . . ?
C75 C70 B1 119.39(12) . . ?
C71 C70 C75 113.33(13) . . ?
C71 C70 B1 127.06(13) . . ?
C30 C31 H31 120.6 . . ?
C30 C31 C32 118.87(15) . . ?
C32 C31 H31 120.6 . . ?
C21 C22 H22A 110.1 . . ?
C21 C22 H22B 110.1 . . ?
H22A C22 H22B 108.4 . . ?
C23 C22 C21 108.15(10) . . ?
C23 C22 H22A 110.1 . . ?
C23 C22 H22B 110.1 . . ?
H25A C25 H25B 109.5 . . ?
H25A C25 H25C 109.5 . . ?
H25B C25 H25C 109.5 . . ?
C23 C25 H25A 109.5 . . ?
C23 C25 H25B 109.5 . . ?
C23 C25 H25C 109.5 . . ?
C53 C52 H52 119.6 . . ?
C51 C52 C53 120.89(15) . . ?
C51 C52 H52 119.6 . . ?
C50 C51 C52 118.67(15) . . ?
C50 C51 H51 120.7 . . ?
C52 C51 H51 120.7 . . ?
C24 C23 C22 111.19(12) . . ?
C24 C23 C25 108.78(12) . . ?
C14 C23 C24 109.24(11) . . ?
C14 C23 C22 103.10(11) . . ?
C14 C23 C25 112.00(11) . . ?
C25 C23 C22 112.44(11) . . ?
Sn1 C2 H2A 109.5 . . ?
Sn1 C2 H2B 109.5 . . ?
Sn1 C2 H2C 109.5 . . ?
H2A C2 H2B 109.5 . . ?
H2A C2 H2C 109.5 . . ?
H2B C2 H2C 109.5 . . ?
C33 C32 H32 119.8 . . ?
C31 C32 C33 120.39(17) . . ?
C31 C32 H32 119.8 . . ?
Sn1 C1 H1A 109.5 . . ?
Sn1 C1 H1B 109.5 . . ?
Sn1 C1 H1C 109.5 . . ?
H1A C1 H1B 109.5 . . ?
H1A C1 H1C 109.5 . . ?
H1B C1 H1C 109.5 . . ?
C80 B1 C90 113.03(11) . . ?
C80 B1 C70 113.51(11) . . ?
C90 B1 C70 100.90(11) . . ?
C100 B1 C80 101.97(11) . . ?
C100 B1 C90 114.77(11) . . ?
C100 B1 C70 113.20(11) . . ?
C35 C34 H34 120.7 . . ?
C33 C34 C35 118.55(16) . . ?
C33 C34 H34 120.7 . . ?

loop_
_geom_bond_atom_site_label_1
_geom_bond_atom_site_label_2
_geom_bond_distance
_geom_bond_site_symmetry_2
_geom_bond_publ_flag
Sn1 C10 2.1219(13) . ?
Sn1 C2 2.1204(16) . ?
Sn1 C1 2.1089(15) . ?
F95 C95 1.3533(17) . ?
F71 C75 1.3556(17) . ?
F85 C85 1.3519(15) . ?
F74 C72 1.3504(17) . ?
F105 C105 1.3510(17) . ?
F104 C104 1.3450(17) . ?
F84 C84 1.3446(15) . ?
F75 C71 1.3498(17) . ?
F93 C93 1.3428(17) . ?
F83 C83 1.3402(16) . ?
F72 C74 1.3478(18) . ?
F73 C73 1.3432(16) . ?
F101 C101 1.3535(16) . ?
F81 C81 1.3526(15) . ?
F91 C91 1.3535(18) . ?
F92 C92 1.3487(18) . ?
F94 C94 1.3446(19) . ?
F102 C102 1.3451(18) . ?
F82 C82 1.3441(16) . ?
F103 C103 1.3423(18) . ?
C83 C82 1.3772(19) . ?
C83 C84 1.382(2) . ?
C43 H43 0.9500 . ?
C43 C42 1.394(3) . ?
C43 C44 1.386(3) . ?
C55 C65 1.466(2) . ?
C55 C54 1.401(2) . ?
C55 C50 1.408(2) . ?
C82 C81 1.3853(19) . ?
C104 C103 1.377(2) . ?
C104 C105 1.386(2) . ?
C61 H61 0.9500 . ?
C61 C62 1.391(2) . ?
C61 C60 1.3847(19) . ?
C84 C85 1.378(2) . ?
C10 C15 1.3908(18) . ?
C10 C11 1.3930(18) . ?
C42 H42 0.9500 . ?
C42 C41 1.391(2) . ?
C40 C16 1.5286(19) . ?
C40 C41 1.390(2) . ?
C40 C45 1.402(2) . ?
C102 C103 1.381(2) . ?
C102 C101 1.378(2) . ?
C63 H63 0.9500 . ?
C63 C64 1.387(2) . ?
C63 C62 1.395(2) . ?
C16 C17 1.5610(19) . ?
C16 C11 1.5159(18) . ?
C16 C30 1.520(2) . ?
C95 C94 1.386(2) . ?
C95 C90 1.393(2) . ?
C64 H64 0.9500 . ?
C64 C65 1.390(2) . ?
C17 H17A 0.9900 . ?
C17 H17B 0.9900 . ?
C17 C18 1.5572(19) . ?
C44 H44 0.9500 . ?
C44 C45 1.398(2) . ?
C62 H62 0.9500 . ?
C94 C93 1.377(2) . ?
C92 C93 1.382(2) . ?
C92 C91 1.384(2) . ?
C72 C73 1.374(2) . ?
C72 C71 1.3890(19) . ?
C73 C74 1.378(2) . ?
C19 H19A 0.9800 . ?
C19 H19B 0.9800 . ?
C19 H19C 0.9800 . ?
C19 C18 1.528(2) . ?
C80 C81 1.3882(19) . ?
C80 C85 1.3952(18) . ?
C80 B1 1.650(2) . ?
C65 C60 1.4033(19) . ?
C74 C75 1.382(2) . ?
C53 H53 0.9500 . ?
C53 C54 1.382(2) . ?
C53 C52 1.395(3) . ?
C13 H13 0.9500 . ?
C13 C12 1.3951(18) . ?
C13 C14 1.3942(18) . ?
C90 C91 1.393(2) . ?
C90 B1 1.654(2) . ?
C54 H54 0.9500 . ?
C15 C21 1.5139(17) . ?
C15 C14 1.3960(18) . ?
C60 C21 1.5311(19) . ?
C11 C12 1.3925(18) . ?
C105 C100 1.3890(19) . ?
C12 C18 1.5185(18) . ?
C101 C100 1.395(2) . ?
C75 C70 1.393(2) . ?
C18 C20 1.532(2) . ?
C41 H41 0.9500 . ?
C30 C35 1.406(2) . ?
C30 C31 1.389(2) . ?
C100 B1 1.650(2) . ?
C24 H24A 0.9800 . ?
C24 H24B 0.9800 . ?
C24 H24C 0.9800 . ?
C24 C23 1.5301(19) . ?
C35 C45 1.476(2) . ?
C35 C34 1.398(2) . ?
C33 H33 0.9500 . ?
C33 C32 1.394(3) . ?
C33 C34 1.385(3) . ?
C21 C50 1.5265(19) . ?
C21 C22 1.5631(19) . ?
C71 C70 1.393(2) . ?
C20 H20A 0.9800 . ?
C20 H20B 0.9800 . ?
C20 H20C 0.9800 . ?
C14 C23 1.5172(18) . ?
C50 C51 1.393(2) . ?
C70 B1 1.660(2) . ?
C31 H31 0.9500 . ?
C31 C32 1.393(2) . ?
C22 H22A 0.9900 . ?
C22 H22B 0.9900 . ?
C22 C23 1.5607(19) . ?
C25 H25A 0.9800 . ?
C25 H25B 0.9800 . ?
C25 H25C 0.9800 . ?
C25 C23 1.536(2) . ?
C52 H52 0.9500 . ?
C52 C51 1.393(2) . ?
C51 H51 0.9500 . ?
C2 H2A 0.9800 . ?
C2 H2B 0.9800 . ?
C2 H2C 0.9800 . ?
C32 H32 0.9500 . ?
C1 H1A 0.9800 . ?
C1 H1B 0.9800 . ?
C1 H1C 0.9800 . ?
C34 H34 0.9500 . ?

loop_
_geom_torsion_atom_site_label_1
_geom_torsion_atom_site_label_2
_geom_torsion_atom_site_label_3
_geom_torsion_atom_site_label_4
_geom_torsion
_geom_torsion_site_symmetry_1
_geom_torsion_site_symmetry_2
_geom_torsion_site_symmetry_3
_geom_torsion_site_symmetry_4
_geom_torsion_publ_flag
Sn1 C10 C15 C21 -6.32(18) . . . . ?
Sn1 C10 C15 C14 176.09(10) . . . . ?
Sn1 C10 C11 C16 8.68(18) . . . . ?
Sn1 C10 C11 C12 -175.47(10) . . . . ?
F95 C95 C94 F94 -0.3(2) . . . . ?
F95 C95 C94 C93 179.71(13) . . . . ?
F95 C95 C90 C91 -179.77(12) . . . . ?
F95 C95 C90 B1 10.7(2) . . . . ?
F71 C75 C70 C71 -179.41(12) . . . . ?
F71 C75 C70 B1 -4.40(19) . . . . ?
F74 C72 C73 F73 0.9(2) . . . . ?
F74 C72 C73 C74 -179.94(13) . . . . ?
F74 C72 C71 F75 1.44(19) . . . . ?
F74 C72 C71 C70 -178.46(13) . . . . ?
F105 C105 C100 C101 -177.75(12) . . . . ?
F105 C105 C100 B1 -3.4(2) . . . . ?
F104 C104 C103 F103 -1.1(2) . . . . ?
F104 C104 C103 C102 178.18(14) . . . . ?
F104 C104 C105 F105 0.6(2) . . . . ?
F104 C104 C105 C100 -179.22(13) . . . . ?
F84 C84 C85 F85 -0.5(2) . . . . ?
F84 C84 C85 C80 179.61(13) . . . . ?
F75 C71 C70 C75 177.84(12) . . . . ?
F75 C71 C70 B1 3.3(2) . . . . ?
F83 C83 C82 F82 0.4(2) . . . . ?
F83 C83 C82 C81 -179.13(13) . . . . ?
F83 C83 C84 F84 0.4(2) . . . . ?
F83 C83 C84 C85 -179.51(13) . . . . ?
F72 C74 C75 F71 -0.6(2) . . . . ?
F72 C74 C75 C70 178.23(13) . . . . ?
F73 C73 C74 F72 -0.2(2) . . . . ?
F73 C73 C74 C75 178.46(13) . . . . ?
F101 C101 C100 C105 176.81(12) . . . . ?
F101 C101 C100 B1 2.04(19) . . . . ?
F92 C92 C93 F93 1.1(2) . . . . ?
F92 C92 C93 C94 -179.36(14) . . . . ?
F92 C92 C91 F91 -2.4(2) . . . . ?
F92 C92 C91 C90 179.34(14) . . . . ?
F94 C94 C93 F93 -0.8(2) . . . . ?
F94 C94 C93 C92 179.68(14) . . . . ?
F102 C102 C103 F103 -0.8(2) . . . . ?
F102 C102 C103 C104 179.88(14) . . . . ?
F102 C102 C101 F101 2.4(2) . . . . ?
F102 C102 C101 C100 -176.73(14) . . . . ?
F82 C82 C81 F81 -2.01(19) . . . . ?
F82 C82 C81 C80 178.01(13) . . . . ?
C83 C82 C81 F81 177.54(12) . . . . ?
C83 C82 C81 C80 -2.4(2) . . . . ?
C83 C84 C85 F85 179.37(12) . . . . ?
C83 C84 C85 C80 -0.5(2) . . . . ?
C43 C42 C41 C40 -0.8(2) . . . . ?
C43 C44 C45 C40 -2.7(2) . . . . ?
C43 C44 C45 C35 176.37(15) . . . . ?
C55 C65 C60 C61 175.61(12) . . . . ?
C55 C65 C60 C21 -2.54(15) . . . . ?
C55 C50 C51 C52 0.2(2) . . . . ?
C82 C83 C84 F84 -179.27(13) . . . . ?
C82 C83 C84 C85 0.8(2) . . . . ?
C104 C105 C100 C101 2.1(2) . . . . ?
C104 C105 C100 B1 176.44(13) . . . . ?
C61 C60 C21 C15 -55.21(18) . . . . ?
C61 C60 C21 C50 -175.33(14) . . . . ?
C61 C60 C21 C22 60.54(18) . . . . ?
C84 C83 C82 F82 -179.91(13) . . . . ?
C84 C83 C82 C81 0.5(2) . . . . ?
C10 C15 C21 C60 -68.42(17) . . . . ?
C10 C15 C21 C50 44.40(18) . . . . ?
C10 C15 C21 C22 168.25(13) . . . . ?
C10 C15 C14 C13 0.7(2) . . . . ?
C10 C15 C14 C23 -175.79(12) . . . . ?
C10 C11 C12 C13 -1.9(2) . . . . ?
C10 C11 C12 C18 176.94(12) . . . . ?
C42 C43 C44 C45 -1.3(2) . . . . ?
C40 C16 C17 C18 104.33(13) . . . . ?
C40 C16 C11 C10 67.08(17) . . . . ?
C40 C16 C11 C12 -109.14(13) . . . . ?
C40 C16 C30 C35 2.62(14) . . . . ?
C40 C16 C30 C31 177.81(14) . . . . ?
C102 C101 C100 C105 -4.1(2) . . . . ?
C102 C101 C100 B1 -178.91(14) . . . . ?
C63 C64 C65 C55 -176.69(14) . . . . ?
C63 C64 C65 C60 1.1(2) . . . . ?
C16 C40 C41 C42 179.18(13) . . . . ?
C16 C40 C45 C44 -176.95(13) . . . . ?
C16 C40 C45 C35 3.76(15) . . . . ?
C16 C17 C18 C19 130.97(12) . . . . ?
C16 C17 C18 C12 12.24(14) . . . . ?
C16 C17 C18 C20 -107.58(13) . . . . ?
C16 C11 C12 C13 174.44(12) . . . . ?
C16 C11 C12 C18 -6.68(16) . . . . ?
C16 C30 C35 C45 -0.58(16) . . . . ?
C16 C30 C35 C34 176.27(13) . . . . ?
C16 C30 C31 C32 -174.53(14) . . . . ?
C95 C94 C93 F93 179.24(13) . . . . ?
C95 C94 C93 C92 -0.3(2) . . . . ?
C95 C90 C91 F91 -177.93(12) . . . . ?
C95 C90 C91 C92 0.3(2) . . . . ?
C95 C90 B1 C80 -20.53(19) . . . . ?
C95 C90 B1 C100 -136.92(14) . . . . ?
C95 C90 B1 C70 101.02(15) . . . . ?
C64 C63 C62 C61 -1.2(2) . . . . ?
C64 C65 C60 C61 -2.6(2) . . . . ?
C64 C65 C60 C21 179.24(13) . . . . ?
C17 C16 C11 C10 -169.95(13) . . . . ?
C17 C16 C11 C12 13.83(14) . . . . ?
C17 C16 C30 C35 -121.56(13) . . . . ?
C17 C16 C30 C31 53.64(19) . . . . ?
C44 C43 C42 C41 3.1(2) . . . . ?
C62 C61 C60 C65 2.1(2) . . . . ?
C62 C61 C60 C21 179.91(13) . . . . ?
C62 C63 C64 C65 0.8(2) . . . . ?
C94 C95 C90 C91 1.2(2) . . . . ?
C94 C95 C90 B1 -168.39(13) . . . . ?
C72 C73 C74 F72 -179.32(13) . . . . ?
C72 C73 C74 C75 -0.7(2) . . . . ?
C72 C71 C70 C75 -2.3(2) . . . . ?
C72 C71 C70 B1 -176.81(13) . . . . ?
C73 C72 C71 F75 -178.73(13) . . . . ?
C73 C72 C71 C70 1.4(2) . . . . ?
C73 C74 C75 F71 -179.23(13) . . . . ?
C73 C74 C75 C70 -0.4(2) . . . . ?
C103 C104 C105 F105 -179.46(13) . . . . ?
C103 C104 C105 C100 0.7(2) . . . . ?
C103 C102 C101 F101 -177.62(13) . . . . ?
C103 C102 C101 C100 3.3(2) . . . . ?
C93 C92 C91 F91 176.61(13) . . . . ?
C93 C92 C91 C90 -1.6(2) . . . . ?
C81 C80 C85 F85 178.98(12) . . . . ?
C81 C80 C85 C84 -1.2(2) . . . . ?
C81 C80 B1 C90 127.74(14) . . . . ?
C81 C80 B1 C100 -108.51(15) . . . . ?
C81 C80 B1 C70 13.6(2) . . . . ?
C65 C55 C54 C53 -175.59(15) . . . . ?
C65 C55 C50 C21 0.38(16) . . . . ?
C65 C55 C50 C51 176.29(13) . . . . ?
C65 C60 C21 C15 122.72(12) . . . . ?
C65 C60 C21 C50 2.60(14) . . . . ?
C65 C60 C21 C22 -121.53(13) . . . . ?
C74 C75 C70 C71 1.8(2) . . . . ?
C74 C75 C70 B1 176.79(13) . . . . ?
C53 C52 C51 C50 0.3(2) . . . . ?
C13 C12 C18 C17 175.07(13) . . . . ?
C13 C12 C18 C19 56.52(18) . . . . ?
C13 C12 C18 C20 -64.88(18) . . . . ?
C13 C14 C23 C24 -53.52(19) . . . . ?
C13 C14 C23 C22 -171.83(13) . . . . ?
C13 C14 C23 C25 67.06(18) . . . . ?
C90 C95 C94 F94 178.86(13) . . . . ?
C90 C95 C94 C93 -1.2(2) . . . . ?
C54 C55 C65 C64 -4.2(3) . . . . ?
C54 C55 C65 C60 177.81(15) . . . . ?
C54 C55 C50 C21 -176.51(13) . . . . ?
C54 C55 C50 C51 -0.6(2) . . . . ?
C54 C53 C52 C51 -0.4(3) . . . . ?
C85 C80 C81 F81 -177.34(12) . . . . ?
C85 C80 C81 C82 2.6(2) . . . . ?
C85 C80 B1 C90 -59.16(16) . . . . ?
C85 C80 B1 C100 64.59(15) . . . . ?
C85 C80 B1 C70 -173.31(12) . . . . ?
C15 C10 C11 C16 -172.31(12) . . . . ?
C15 C10 C11 C12 3.55(19) . . . . ?
C15 C21 C50 C55 -120.55(13) . . . . ?
C15 C21 C50 C51 63.98(19) . . . . ?
C15 C21 C22 C23 16.21(14) . . . . ?
C15 C14 C23 C24 122.71(13) . . . . ?
C15 C14 C23 C22 4.41(15) . . . . ?
C15 C14 C23 C25 -116.71(13) . . . . ?
C60 C61 C62 C63 -0.3(2) . . . . ?
C60 C21 C50 C55 -1.76(14) . . . . ?
C60 C21 C50 C51 -177.23(14) . . . . ?
C60 C21 C22 C23 -104.43(13) . . . . ?
C11 C10 C15 C21 174.66(12) . . . . ?
C11 C10 C15 C14 -2.94(19) . . . . ?
C11 C16 C17 C18 -15.70(14) . . . . ?
C11 C16 C30 C35 121.31(13) . . . . ?
C11 C16 C30 C31 -63.49(18) . . . . ?
C11 C12 C18 C17 -3.70(15) . . . . ?
C11 C12 C18 C19 -122.25(13) . . . . ?
C11 C12 C18 C20 116.35(13) . . . . ?
C91 C92 C93 F93 -177.92(14) . . . . ?
C91 C92 C93 C94 1.6(2) . . . . ?
C91 C90 B1 C80 170.48(12) . . . . ?
C91 C90 B1 C100 54.09(17) . . . . ?
C91 C90 B1 C70 -67.97(15) . . . . ?
C105 C104 C103 F103 178.99(14) . . . . ?
C105 C104 C103 C102 -1.7(2) . . . . ?
C105 C100 B1 C80 -104.89(15) . . . . ?
C105 C100 B1 C90 17.7(2) . . . . ?
C105 C100 B1 C70 132.80(14) . . . . ?
C12 C13 C14 C15 1.0(2) . . . . ?
C12 C13 C14 C23 176.92(13) . . . . ?
C101 C102 C103 F103 179.13(14) . . . . ?
C101 C102 C103 C104 -0.2(2) . . . . ?
C101 C100 B1 C80 69.15(15) . . . . ?
C101 C100 B1 C90 -168.28(12) . . . . ?
C101 C100 B1 C70 -53.16(17) . . . . ?
C75 C70 B1 C80 56.42(17) . . . . ?
C75 C70 B1 C90 -64.80(15) . . . . ?
C75 C70 B1 C100 172.05(12) . . . . ?
C41 C40 C16 C17 -62.33(18) . . . . ?
C41 C40 C16 C11 53.03(19) . . . . ?
C41 C40 C16 C30 173.91(14) . . . . ?
C41 C40 C45 C44 5.1(2) . . . . ?
C41 C40 C45 C35 -174.24(13) . . . . ?
C30 C16 C17 C18 -139.17(12) . . . . ?
C30 C16 C11 C10 -46.08(18) . . . . ?
C30 C16 C11 C12 137.70(12) . . . . ?
C30 C35 C45 C40 -1.98(16) . . . . ?
C30 C35 C45 C44 178.83(15) . . . . ?
C30 C35 C34 C33 -1.3(2) . . . . ?
C30 C31 C32 C33 -0.6(2) . . . . ?
C35 C30 C31 C32 0.3(2) . . . . ?
C21 C15 C14 C13 -177.17(12) . . . . ?
C21 C15 C14 C23 6.30(16) . . . . ?
C21 C50 C51 C52 175.31(14) . . . . ?
C21 C22 C23 C24 -129.90(12) . . . . ?
C21 C22 C23 C14 -12.97(14) . . . . ?
C21 C22 C23 C25 107.84(13) . . . . ?
C45 C40 C16 C17 119.88(13) . . . . ?
C45 C40 C16 C11 -124.76(12) . . . . ?
C45 C40 C16 C30 -3.87(14) . . . . ?
C45 C40 C41 C42 -3.2(2) . . . . ?
C45 C35 C34 C33 174.73(15) . . . . ?
C71 C72 C73 F73 -178.93(13) . . . . ?
C71 C72 C73 C74 0.2(2) . . . . ?
C71 C70 B1 C80 -129.33(14) . . . . ?
C71 C70 B1 C90 109.45(15) . . . . ?
C71 C70 B1 C100 -13.70(19) . . . . ?
C14 C13 C12 C11 -0.4(2) . . . . ?
C14 C13 C12 C18 -179.09(13) . . . . ?
C14 C15 C21 C60 109.37(13) . . . . ?
C14 C15 C21 C50 -137.81(12) . . . . ?
C14 C15 C21 C22 -13.96(14) . . . . ?
C50 C55 C65 C64 179.35(15) . . . . ?
C50 C55 C65 C60 1.34(16) . . . . ?
C50 C55 C54 C53 0.5(2) . . . . ?
C50 C21 C22 C23 138.92(12) . . . . ?
C31 C30 C35 C45 -176.18(13) . . . . ?
C31 C30 C35 C34 0.7(2) . . . . ?
C22 C21 C50 C55 122.64(13) . . . . ?
C22 C21 C50 C51 -52.83(19) . . . . ?
C52 C53 C54 C55 0.0(2) . . . . ?
C32 C33 C34 C35 1.0(3) . . . . ?
B1 C80 C81 F81 -3.9(2) . . . . ?
B1 C80 C81 C82 176.11(13) . . . . ?
B1 C80 C85 F85 4.94(19) . . . . ?
B1 C80 C85 C84 -175.22(13) . . . . ?
B1 C90 C91 F91 -7.59(19) . . . . ?
B1 C90 C91 C92 170.60(13) . . . . ?
C34 C35 C45 C40 -178.34(16) . . . . ?
C34 C35 C45 C44 2.5(3) . . . . ?
C34 C33 C32 C31 -0.1(3) . . . . ?

loop_
_smtbx_masks_void_nr
_smtbx_masks_void_average_x
_smtbx_masks_void_average_y
_smtbx_masks_void_average_z
_smtbx_masks_void_volume
_smtbx_masks_void_count_electrons
_smtbx_masks_void_content
1 0.000 0.500 0.000 292.3 80.1 '2 CH2Cl2'
2 0.325 0.855 0.337 24.2 2.3 ?
3 0.675 0.145 0.663 24.2 2.3 ?
